data_7123505
loop_
_publ_author_name
'Kim, Youngsuk'
'Bielawski, Christopher W.'
'Lee, Eunsung'

_publ_section_title
;
 Oxygen atom transfer: A mild and efficient method for generating iminyl
 radicals
;
_journal_name_full 'Chemical Communications'
_journal_paper_doi 10.1039/C9CC03521D
_journal_year 2019
_chemical_formula_moiety 'C27 H36 N3 O0.5'
_chemical_formula_sum 'C27 H36 N3 O0.5'
_chemical_formula_weight 410.59
_space_group_crystal_system monoclinic
_space_group_IT_number 14
_space_group_name_Hall '-P 2ybc'
_space_group_name_H-M_alt 'P 1 21/c 1'
_symmetry_space_group_name_Hall '-P 2ybc'
_symmetry_space_group_name_H-M 'P 1 21/c 1'
_atom_sites_solution_hydrogens geom
_atom_sites_solution_primary dual
_audit_creation_date 2017-05-30
_audit_creation_method
;
Olex2 1.2
(compiled 2017.03.28 svn.r3405 for OlexSys, GUI svn.r5337)
;
_audit_update_record
;
2019-03-26 deposited with the CCDC.    2019-05-21 downloaded from the CCDC.
;
_cell_angle_alpha 90
_cell_angle_beta 112.55(3)
_cell_angle_gamma 90
_cell_formula_units_Z 4
_cell_length_a 23.496(5)
_cell_length_b 5.6560(11)
_cell_length_c 19.914(4)
_cell_measurement_reflns_used 33155
_cell_measurement_temperature 100
_cell_measurement_theta_max 29.539
_cell_measurement_theta_min 2.795
_cell_volume 2444.1(10)
_computing_cell_refinement HKL3000
_computing_data_collection 'PAL ADSC Quantum-210 ADX Program'
_computing_data_reduction HKL3000
_computing_molecular_graphics 'Olex2 (Dolomanov et al., 2009)'
_computing_publication_material 'Olex2 (Dolomanov et al., 2009)'
_computing_structure_refinement 'ShelXL (Sheldrick, 2015)'
_computing_structure_solution 'ShelXT (Sheldrick, 2015)'
_diffrn_ambient_temperature 100
_diffrn_measured_fraction_theta_full 0.964
_diffrn_measured_fraction_theta_max 0.956
_diffrn_measurement_device_type PAL_2D
_diffrn_measurement_method 'omega scan'
_diffrn_radiation_monochromator 'Si(111) double crystal monochromator'
_diffrn_radiation_type synchrotron
_diffrn_radiation_wavelength 0.700
_diffrn_reflns_av_R_equivalents 0.0331
_diffrn_reflns_av_unetI/netI 0.0285
_diffrn_reflns_Laue_measured_fraction_full 0.964
_diffrn_reflns_Laue_measured_fraction_max 0.956
_diffrn_reflns_limit_h_max 33
_diffrn_reflns_limit_h_min -33
_diffrn_reflns_limit_k_max 7
_diffrn_reflns_limit_k_min -7
_diffrn_reflns_limit_l_max 28
_diffrn_reflns_limit_l_min -28
_diffrn_reflns_number 20101
_diffrn_reflns_point_group_measured_fraction_full 0.964
_diffrn_reflns_point_group_measured_fraction_max 0.956
_diffrn_reflns_theta_full 24.835
_diffrn_reflns_theta_max 29.539
_diffrn_reflns_theta_min 2.795
_diffrn_source 'PLSII 2D bending magnet'
_exptl_absorpt_coefficient_mu 0.065
_exptl_absorpt_correction_type none
_exptl_crystal_colour colourless
_exptl_crystal_colour_primary colourless
_exptl_crystal_density_diffrn 1.116
_exptl_crystal_description plate
_exptl_crystal_F_000 892
_exptl_crystal_size_max 0.04
_exptl_crystal_size_mid 0.02
_exptl_crystal_size_min 0.01
_refine_diff_density_max 0.258
_refine_diff_density_min -0.295
_refine_diff_density_rms 0.037
_refine_ls_extinction_method none
_refine_ls_goodness_of_fit_ref 1.039
_refine_ls_hydrogen_treatment constr
_refine_ls_matrix_type full
_refine_ls_number_parameters 418
_refine_ls_number_reflns 6816
_refine_ls_number_restraints 0
_refine_ls_restrained_S_all 1.039
_refine_ls_R_factor_all 0.0686
_refine_ls_R_factor_gt 0.0627
_refine_ls_shift/su_max 0.000
_refine_ls_shift/su_mean 0.000
_refine_ls_structure_factor_coef Fsqd
_refine_ls_weighting_details 'w=1/[\s^2^(Fo^2^)+(0.0931P)^2^+0.5500P] where P=(Fo^2^+2Fc^2^)/3'
_refine_ls_weighting_scheme calc
_refine_ls_wR_factor_gt 0.1700
_refine_ls_wR_factor_ref 0.1750
_reflns_Friedel_coverage 0.000
_reflns_number_gt 6005
_reflns_number_total 6816
_reflns_threshold_expression 'I > 2\s(I)'
_cod_data_source_file c9cc03521d2.cif
_cod_data_source_block p21c
_cod_original_formula_sum 'C27 H36 N3 O0.50'
_cod_database_code 7123505
_shelx_shelxl_version_number 2014/7
_shelx_space_group_comment
;
The symmetry employed for this shelxl refinement is uniquely defined
by the following loop, which should always be used as a source of
symmetry information in preference to the above space-group names.
They are only intended as comments.
;
_olex2_refinement_description
;
1. Fixed Uiso
 At 1.2 times of:
  All C(H) groups, All C(H,H) groups
 At 1.5 times of:
  All C(H,H,H) groups
2. Others
 Fixed Sof: H009(0.5) H00A(0.5) C00E(0.5) C00F(0.5) H00E(0.5) H00F(0.5)
 H00G(0.5) C00H(0.5) H00K(0.5) C00K(0.5) H00O(0.5) N00L(0.5) C00P(0.5)
 H00V(0.5) C00Q(0.5) N00R(0.5) C00S(0.5) C00T(0.5) C00U(0.5) H00W(0.5)
 C00X(0.5) H00X(0.5) C00Z(0.5) H00Y(0.5) H(0.5) HA(0.5) C010(0.5) H01A(0.5)
 H01B(0.5) H01C(0.5) C011(0.5) H01D(0.5) H01E(0.5) H01F(0.5) C00R(0.5)
 C00Y(0.5) H00Z(0.5) C0(0.5) H0A(0.5) H0B(0.5) H0C(0.5) C00{(0.5) H00(0.5)
 HB(0.5) HC(0.5) N1(0.5) C00V(0.5) H0AA(0.5) C0AA(0.5) H0AB(0.5) C1AA(0.5)
 C2AA(0.5) H2AA(0.5) C1(0.5) H1A(0.5) H1B(0.5) H1C(0.5) C00L(0.5) H1AA(0.5)
 C3AA(0.5) H3AA(0.5) H3AB(0.5) H3AC(0.5) O1(0.5) N2(0.5)
3.a Ternary CH refined with riding coordinates:
 C009(H009), C00A(H00B), C00C(H00D), C00K(H00O), C00X(H00X), C00Y(H00Z),
 C00L(H1AA)
3.b Aromatic/amide H refined with riding coordinates:
 C004(H004), C006(H006), C008(H008), C009(H00A), C00B(H00C), C00H(H00K),
 C00P(H00V), C00U(H00W), C00V(H0AA), C0AA(H0AB), C2AA(H2AA)
3.c Idealised Me refined as rotating group:
 C00F(H00E,H00F,H00G), C00G(H00H,H00I,H00J), C00I(H00L,H00M,H00N), C00N(H00P,
 H00Q,H00R), C00O(H00S,H00T,H00U), C00Z(H00Y,H,HA), C010(H01A,H01B,H01C),
 C011(H01D,H01E,H01F), C0(H0A,H0B,H0C), C00{(H00,HB,HC), C1(H1A,H1B,H1C),
 C3AA(H3AA,H3AB,H3AC)
;
_olex2_submission_special_instructions 'No special instructions were received'

loop_
_space_group_symop_operation_xyz
'x, y, z'
'-x, y+1/2, -z+1/2'
'-x, -y, -z'
'x, -y-1/2, z-1/2'

loop_
_atom_site_label
_atom_site_type_symbol
_atom_site_fract_x
_atom_site_fract_y
_atom_site_fract_z
_atom_site_U_iso_or_equiv
_atom_site_adp_type
_atom_site_occupancy
_atom_site_site_symmetry_order
_atom_site_calc_flag
_atom_site_refinement_flags_posn
_atom_site_refinement_flags_occupancy
_atom_site_disorder_assembly
_atom_site_disorder_group
N001 N 0.19223(4) 0.79241(17) 0.27055(5) 0.0323(2) Uani 1 1 d . . . .
C002 C 0.14033(4) 0.9382(2) 0.26326(6) 0.0313(2) Uani 1 1 d . . . .
C003 C 0.09918(4) 1.0024(2) 0.19378(6) 0.0351(2) Uani 1 1 d . . . .
C004 C 0.18941(5) 0.5605(2) 0.27384(6) 0.0378(3) Uani 1 1 d . . . .
H004 H 0.1521 0.4788 0.2663 0.045 Uiso 1 1 calc R . . .
C005 C 0.13348(5) 1.0179(2) 0.32654(6) 0.0375(2) Uani 1 1 d . . . .
C006 C 0.05055(5) 1.1532(2) 0.18919(7) 0.0417(3) Uani 1 1 d . . . .
H006 H 0.0219 1.1996 0.1426 0.050 Uiso 1 1 calc R . . .
C007 C 0.38710(5) 0.6776(2) 0.37620(6) 0.0418(3) Uani 1 1 d . . . .
C008 C 0.08414(6) 1.1675(2) 0.31856(8) 0.0438(3) Uani 1 1 d . . . .
H008 H 0.0786 1.2234 0.3606 0.053 Uiso 1 1 calc R . . .
C009 C 0.24664(5) 0.4411(2) 0.28953(6) 0.0399(3) Uani 1 1 d . . . .
H009 H 0.2661 0.4026 0.3425 0.048 Uiso 0.5 1 calc R P A 1
H00A H 0.2564 0.2774 0.2936 0.048 Uiso 0.5 1 calc R P B 2
C00A C 0.10620(5) 0.9170(2) 0.12539(6) 0.0413(3) Uani 1 1 d . . . .
H00B H 0.1429 0.8101 0.1399 0.050 Uiso 1 1 calc R . . .
C00B C 0.04311(5) 1.2360(2) 0.25045(8) 0.0458(3) Uani 1 1 d . . . .
H00C H 0.0100 1.3396 0.2459 0.055 Uiso 1 1 calc R . . .
C00C C 0.17752(6) 0.9433(3) 0.40177(7) 0.0480(3) Uani 1 1 d . . . .
H00D H 0.2092 0.8358 0.3961 0.058 Uiso 1 1 calc R . . .
C00E C 0.36098(14) 0.5480(6) 0.30406(17) 0.0303(7) Uani 0.5 1 d . P C 1
C00F C 0.34314(18) 0.6688(10) 0.4725(2) 0.0364(9) Uani 0.5 1 d . P C 1
H00E H 0.3250 0.5117 0.4581 0.055 Uiso 0.5 1 calc GR P C 1
H00F H 0.3173 0.7616 0.4914 0.055 Uiso 0.5 1 calc GR P C 1
H00G H 0.3845 0.6527 0.5104 0.055 Uiso 0.5 1 calc GR P C 1
C00G C 0.04940(7) 0.7751(3) 0.07799(7) 0.0516(3) Uani 1 1 d . . . .
H00H H 0.0431 0.6429 0.1062 0.077 Uiso 1 1 calc GR . . .
H00I H 0.0557 0.7138 0.0353 0.077 Uiso 1 1 calc GR . . .
H00J H 0.0130 0.8778 0.0621 0.077 Uiso 1 1 calc GR . . .
C00H C 0.4514(4) 0.653(2) 0.4102(6) 0.0442(13) Uani 0.5 1 d . P C 1
H00K H 0.4717 0.7283 0.4558 0.053 Uiso 0.5 1 calc R P C 1
C00I C 0.11730(8) 1.1236(3) 0.08234(9) 0.0580(4) Uani 1 1 d . . . .
H00L H 0.0816 1.2297 0.0670 0.087 Uiso 1 1 calc GR . . .
H00M H 0.1232 1.0628 0.0394 0.087 Uiso 1 1 calc GR . . .
H00N H 0.1542 1.2105 0.1131 0.087 Uiso 1 1 calc GR . . .
C00K C 0.36629(14) 0.8287(5) 0.43229(15) 0.0407(6) Uani 0.5 1 d . P C 2
H00O H 0.3274 0.9132 0.4025 0.049 Uiso 0.5 1 calc R P C 2
N00L N 0.29536(7) 0.5626(3) 0.26322(8) 0.0268(3) Uani 0.5 1 d . P C 1
C00N C 0.21067(11) 1.1548(5) 0.44745(10) 0.0906(8) Uani 1 1 d . . . .
H00P H 0.2348 1.2352 0.4236 0.136 Uiso 1 1 calc GR . . .
H00Q H 0.2382 1.1005 0.4957 0.136 Uiso 1 1 calc GR . . .
H00R H 0.1803 1.2649 0.4524 0.136 Uiso 1 1 calc GR . . .
C00O C 0.14417(11) 0.8098(4) 0.44191(10) 0.0801(6) Uani 1 1 d . . . .
H00S H 0.1149 0.9159 0.4510 0.120 Uiso 1 1 calc GR . . .
H00T H 0.1742 0.7516 0.4883 0.120 Uiso 1 1 calc GR . . .
H00U H 0.1218 0.6758 0.4123 0.120 Uiso 1 1 calc GR . . .
C00P C 0.48635(16) 0.5285(11) 0.3816(3) 0.0592(11) Uani 0.5 1 d . P C 1
H00V H 0.5294 0.5149 0.4086 0.071 Uiso 0.5 1 calc R P C 1
C00Q C 0.3977(2) 0.4254(5) 0.27424(15) 0.0384(5) Uani 0.5 1 d . P C 1
N00R N 0.25488(10) 0.7394(5) 0.13939(11) 0.0478(5) Uani 0.5 1 d . P C 1
C00S C 0.24987(8) 0.8424(4) 0.27785(9) 0.0239(3) Uani 0.5 1 d . P C 2
C00T C 0.27412(9) 0.6570(4) 0.19681(10) 0.0325(4) Uani 0.5 1 d . P C 1
C00U C 0.4606(2) 0.4211(9) 0.3142(2) 0.0557(8) Uani 0.5 1 d . P C 1
H00W H 0.4867 0.3425 0.2948 0.067 Uiso 0.5 1 calc R P C 1
C00X C 0.37296(11) 0.3014(5) 0.20117(15) 0.0432(5) Uani 0.5 1 d . P C 1
H00X H 0.3271 0.2941 0.1844 0.052 Uiso 0.5 1 calc R P C 1
C00Z C 0.38870(14) 0.4411(6) 0.14466(16) 0.0508(6) Uani 0.5 1 d . P C 1
H00Y H 0.3733 0.6033 0.1421 0.076 Uiso 0.5 1 calc GR P C 1
H H 0.3693 0.3655 0.0970 0.076 Uiso 0.5 1 calc GR P C 1
HA H 0.4335 0.4440 0.1588 0.076 Uiso 0.5 1 calc GR P C 1
C010 C 0.39707(16) 0.0491(6) 0.2073(2) 0.0585(8) Uani 0.5 1 d . P C 1
H01A H 0.4420 0.0518 0.2226 0.088 Uiso 0.5 1 calc GR P C 1
H01B H 0.3786 -0.0293 0.1599 0.088 Uiso 0.5 1 calc GR P C 1
H01C H 0.3861 -0.0376 0.2433 0.088 Uiso 0.5 1 calc GR P C 1
C011 C 0.41133(18) 1.0144(7) 0.4779(2) 0.0700(10) Uani 0.5 1 d . P C 2
H01D H 0.4489 0.9367 0.5110 0.105 Uiso 0.5 1 calc GR P C 2
H01E H 0.3924 1.1035 0.5061 0.105 Uiso 0.5 1 calc GR P C 2
H01F H 0.4217 1.1226 0.4458 0.105 Uiso 0.5 1 calc GR P C 2
C00R C 0.36618(15) 0.4720(5) 0.26677(15) 0.0364(5) Uani 0.5 1 d . P C 2
C00Y C 0.32008(12) 0.3709(5) 0.19570(14) 0.0431(5) Uani 0.5 1 d . P C 2
H00Z H 0.2891 0.2795 0.2083 0.052 Uiso 0.5 1 calc R P C 2
C0 C 0.34813(18) 0.1983(7) 0.1577(2) 0.0640(9) Uani 0.5 1 d . P C 2
H0A H 0.3772 0.2829 0.1419 0.096 Uiso 0.5 1 calc GR P C 2
H0B H 0.3153 0.1294 0.1153 0.096 Uiso 0.5 1 calc GR P C 2
H0C H 0.3699 0.0722 0.1915 0.096 Uiso 0.5 1 calc GR P C 2
C00{ C 0.28468(16) 0.5628(7) 0.14238(14) 0.0571(8) Uani 0.5 1 d . P C 2
H00 H 0.2735 0.6890 0.1687 0.086 Uiso 0.5 1 calc GR P C 2
HB H 0.2472 0.4949 0.1058 0.086 Uiso 0.5 1 calc GR P C 2
HC H 0.3106 0.6279 0.1183 0.086 Uiso 0.5 1 calc GR P C 2
N1 N 0.28218(7) 0.6322(3) 0.29666(8) 0.0253(3) Uani 0.5 1 d . P C 2
C00V C 0.4291(3) 0.4381(6) 0.2874(2) 0.0488(7) Uani 0.5 1 d . P C 2
H0AA H 0.4436 0.3503 0.2565 0.059 Uiso 0.5 1 calc R P C 2
C0AA C 0.47068(19) 0.5271(10) 0.3508(4) 0.0616(12) Uani 0.5 1 d . P C 2
H0AB H 0.5137 0.5078 0.3633 0.074 Uiso 0.5 1 calc R P C 2
C1AA C 0.34679(13) 0.6027(6) 0.3140(2) 0.0291(6) Uani 0.5 1 d . P C 2
C2AA C 0.4484(5) 0.647(3) 0.3964(6) 0.068(3) Uani 0.5 1 d . P C 2
H2AA H 0.4762 0.7065 0.4417 0.082 Uiso 0.5 1 calc R P C 2
C1 C 0.37235(15) 1.0467(5) 0.42692(16) 0.0527(7) Uani 0.5 1 d . P C 1
H1A H 0.4129 1.0387 0.4668 0.079 Uiso 0.5 1 calc GR P C 1
H1B H 0.3440 1.1367 0.4426 0.079 Uiso 0.5 1 calc GR P C 1
H1C H 0.3762 1.1252 0.3850 0.079 Uiso 0.5 1 calc GR P C 1
C00L C 0.34731(13) 0.7965(5) 0.40551(15) 0.0363(5) Uani 0.5 1 d . P C 1
H1AA H 0.3050 0.8073 0.3667 0.044 Uiso 0.5 1 calc R P C 1
C3AA C 0.3504(4) 0.6569(17) 0.4797(5) 0.090(3) Uani 0.5 1 d . P C 2
H3AA H 0.3192 0.5457 0.4493 0.136 Uiso 0.5 1 calc GR P C 2
H3AB H 0.3342 0.7431 0.5113 0.136 Uiso 0.5 1 calc GR P C 2
H3AC H 0.3875 0.5696 0.5097 0.136 Uiso 0.5 1 calc GR P C 2
O1 O 0.22964(6) 0.2235(3) 0.24657(7) 0.0281(3) Uani 0.5 1 d . P C 1
N2 N 0.27709(7) 1.0415(3) 0.27443(9) 0.0279(3) Uani 0.5 1 d . P C 2

loop_
_atom_site_aniso_label
_atom_site_aniso_U_11
_atom_site_aniso_U_22
_atom_site_aniso_U_33
_atom_site_aniso_U_23
_atom_site_aniso_U_13
_atom_site_aniso_U_12
N001 0.0242(4) 0.0354(5) 0.0381(4) 0.0052(3) 0.0127(3) 0.0038(3)
C002 0.0204(4) 0.0348(5) 0.0379(5) -0.0041(4) 0.0103(3) -0.0012(3)
C003 0.0228(4) 0.0395(6) 0.0402(5) 0.0002(4) 0.0090(4) 0.0013(4)
C004 0.0305(5) 0.0489(7) 0.0290(4) -0.0030(4) 0.0059(4) 0.0085(4)
C005 0.0300(5) 0.0416(6) 0.0417(5) -0.0076(4) 0.0148(4) -0.0038(4)
C006 0.0243(4) 0.0427(7) 0.0553(7) 0.0055(5) 0.0121(4) 0.0045(4)
C007 0.0250(5) 0.0548(8) 0.0372(5) 0.0167(5) 0.0025(4) 0.0005(4)
C008 0.0361(5) 0.0442(7) 0.0578(7) -0.0118(5) 0.0254(5) -0.0039(5)
C009 0.0354(5) 0.0346(6) 0.0328(5) 0.0050(4) -0.0057(4) -0.0074(4)
C00A 0.0332(5) 0.0525(7) 0.0338(5) 0.0035(5) 0.0079(4) 0.0083(5)
C00B 0.0292(5) 0.0403(7) 0.0711(8) -0.0027(6) 0.0230(5) 0.0036(4)
C00C 0.0435(6) 0.0607(9) 0.0385(6) -0.0072(5) 0.0142(5) 0.0010(6)
C00E 0.0156(12) 0.0392(17) 0.0317(15) 0.0094(13) 0.0040(9) 0.0034(9)
C00F 0.0333(12) 0.042(2) 0.0215(11) -0.0016(12) -0.0031(10) -0.0041(12)
C00G 0.0533(7) 0.0529(8) 0.0393(6) 0.0002(5) 0.0073(5) -0.0021(6)
C00H 0.0139(15) 0.064(3) 0.039(2) 0.0055(19) -0.0081(15) -0.0044(15)
C00I 0.0565(8) 0.0691(10) 0.0526(7) 0.0028(7) 0.0257(6) -0.0078(7)
C00K 0.0415(14) 0.0423(15) 0.0254(11) 0.0003(10) -0.0015(10) -0.0114(11)
N00L 0.0193(6) 0.0369(9) 0.0223(7) 0.0048(6) 0.0057(5) 0.0018(6)
C00N 0.0894(14) 0.0973(16) 0.0561(9) 0.0012(10) -0.0045(9) -0.0496(13)
C00O 0.0914(14) 0.0844(14) 0.0493(8) 0.0070(8) 0.0101(8) -0.0356(11)
C00P 0.0179(15) 0.092(3) 0.061(2) 0.017(2) 0.0070(13) 0.0043(17)
C00Q 0.0237(12) 0.0519(15) 0.0414(12) 0.0109(10) 0.0146(12) 0.0062(14)
N00R 0.0349(9) 0.0776(16) 0.0308(8) 0.0172(10) 0.0125(7) 0.0103(10)
C00S 0.0190(7) 0.0325(9) 0.0180(6) -0.0005(6) 0.0045(5) 0.0004(6)
C00T 0.0242(8) 0.0476(12) 0.0253(8) 0.0052(8) 0.0090(6) 0.0020(8)
C00U 0.0272(17) 0.084(3) 0.0539(19) 0.0107(18) 0.0135(14) 0.0091(17)
C00X 0.0374(11) 0.0526(15) 0.0498(13) 0.0087(11) 0.0280(10) 0.0081(10)
C00Z 0.0546(14) 0.0580(17) 0.0507(14) 0.0097(12) 0.0320(12) 0.0085(12)
C010 0.0633(17) 0.0542(17) 0.080(2) 0.0137(15) 0.0517(17) 0.0128(14)
C011 0.067(2) 0.058(2) 0.0613(18) -0.0122(15) -0.0019(15) -0.0229(16)
C00R 0.0292(15) 0.0396(13) 0.0445(14) 0.0076(11) 0.0186(11) 0.0062(9)
C00Y 0.0437(12) 0.0480(14) 0.0437(11) -0.0049(10) 0.0234(10) 0.0029(10)
C0 0.072(2) 0.061(2) 0.076(2) -0.0210(17) 0.0478(18) -0.0041(16)
C00{ 0.0676(18) 0.074(2) 0.0295(10) -0.0034(11) 0.0181(11) 0.0124(15)
N1 0.0187(6) 0.0311(8) 0.0229(7) 0.0015(6) 0.0042(5) -0.0007(6)
C00V 0.0312(16) 0.0512(17) 0.067(2) 0.0098(14) 0.0222(17) 0.0089(15)
C0AA 0.0194(17) 0.070(3) 0.085(4) 0.015(3) 0.008(2) 0.0055(17)
C1AA 0.0194(13) 0.0329(15) 0.0321(12) 0.0085(10) 0.0066(9) 0.0037(9)
C2AA 0.037(3) 0.064(3) 0.069(6) -0.006(4) -0.017(3) -0.002(2)
C1 0.0603(16) 0.0375(14) 0.0468(13) 0.0009(10) 0.0058(12) -0.0058(11)
C00L 0.0332(12) 0.0378(13) 0.0281(12) 0.0007(10) 0.0010(9) -0.0015(10)
C3AA 0.155(7) 0.066(4) 0.079(4) 0.001(3) 0.077(4) -0.012(4)
O1 0.0214(5) 0.0313(7) 0.0267(6) 0.0003(5) 0.0036(5) 0.0019(5)
N2 0.0199(6) 0.0333(9) 0.0287(7) 0.0033(6) 0.0074(5) 0.0032(6)

loop_
_atom_type_symbol
_atom_type_description
_atom_type_scat_dispersion_real
_atom_type_scat_dispersion_imag
_atom_type_scat_source
C C 0.0030 0.0020 'International Tables Vol C Tables 4.2.6.8 and 6.1.1.4'
H H 0.0000 0.0000 'International Tables Vol C Tables 4.2.6.8 and 6.1.1.4'
N N 0.0060 0.0030 'International Tables Vol C Tables 4.2.6.8 and 6.1.1.4'
O O 0.0110 0.0060 'International Tables Vol C Tables 4.2.6.8 and 6.1.1.4'

loop_
_geom_angle_atom_site_label_1
_geom_angle_atom_site_label_2
_geom_angle_atom_site_label_3
_geom_angle
C004 N001 C002 121.45(9)
C004 N001 C00S 105.89(12)
C00S N001 C002 132.63(12)
C003 C002 N001 119.23(9)
C003 C002 C005 122.08(10)
C005 C002 N001 118.67(10)
C002 C003 C006 117.38(11)
C002 C003 C00A 122.38(10)
C006 C003 C00A 120.24(10)
N001 C004 H004 122.5
N001 C004 C009 114.90(11)
C009 C004 H004 122.5
C002 C005 C00C 121.82(10)
C008 C005 C002 117.95(11)
C008 C005 C00C 120.22(11)
C003 C006 H006 119.1
C00B C006 C003 121.75(12)
C00B C006 H006 119.1
C00H C007 C00E 112.2(5)
C00H C007 C00L 126.5(5)
C1AA C007 C00K 121.50(19)
C1AA C007 C2AA 122.8(6)
C2AA C007 C00K 115.6(6)
C00L C007 C00E 121.21(19)
C005 C008 H008 119.4
C00B C008 C005 121.18(12)
C00B C008 H008 119.4
C004 C009 H009 110.2
C004 C009 H00A 131.0
C004 C009 N00L 117.44(11)
C004 C009 O1 104.27(10)
N00L C009 H009 110.2
N1 C009 C004 97.93(12)
N1 C009 H00A 131.0
O1 C009 H009 110.2
O1 C009 N00L 103.95(12)
C003 C00A H00B 108.1
C003 C00A C00G 110.61(11)
C003 C00A C00I 111.21(12)
C00G C00A H00B 108.1
C00I C00A H00B 108.1
C00I C00A C00G 110.50(11)
C006 C00B C008 119.66(11)
C006 C00B H00C 120.2
C008 C00B H00C 120.2
C005 C00C H00D 108.2
C005 C00C C00N 111.72(14)
C00N C00C H00D 108.2
C00O C00C C005 111.33(12)
C00O C00C H00D 108.2
C00O C00C C00N 108.98(14)
N00L C00E C007 117.6(3)
C00Q C00E C007 123.2(3)
C00Q C00E N00L 119.2(3)
H00E C00F H00F 109.5
H00E C00F H00G 109.5
H00F C00F H00G 109.5
C00L C00F H00E 109.5
C00L C00F H00F 109.5
C00L C00F H00G 109.5
C00A C00G H00H 109.5
C00A C00G H00I 109.5
C00A C00G H00J 109.5
H00H C00G H00I 109.5
H00H C00G H00J 109.5
H00I C00G H00J 109.5
C007 C00H H00K 118.0
C00P C00H C007 124.0(9)
C00P C00H H00K 118.0
C00A C00I H00L 109.5
C00A C00I H00M 109.5
C00A C00I H00N 109.5
H00L C00I H00M 109.5
H00L C00I H00N 109.5
H00M C00I H00N 109.5
C007 C00K H00O 107.0
C011 C00K C007 116.7(3)
C011 C00K H00O 107.0
C3AA C00K C007 107.8(4)
C3AA C00K H00O 107.0
C3AA C00K C011 110.9(4)
C00E N00L C009 122.62(16)
C00T N00L C009 117.26(14)
C00T N00L C00E 119.64(19)
C00C C00N H00P 109.5
C00C C00N H00Q 109.5
C00C C00N H00R 109.5
H00P C00N H00Q 109.5
H00P C00N H00R 109.5
H00Q C00N H00R 109.5
C00C C00O H00S 109.5
C00C C00O H00T 109.5
C00C C00O H00U 109.5
H00S C00O H00T 109.5
H00S C00O H00U 109.5
H00T C00O H00U 109.5
C00H C00P H00V 119.2
C00H C00P C00U 121.6(5)
C00U C00P H00V 119.2
C00E C00Q C00X 124.2(3)
C00U C00Q C00E 117.4(3)
C00U C00Q C00X 118.4(4)
N001 C00S N1 106.01(15)
N2 C00S N001 132.17(17)
N2 C00S N1 121.67(16)
N00R C00T N00L 179.0(2)
C00P C00U H00W 119.2
C00Q C00U C00P 121.5(3)
C00Q C00U H00W 119.2
C00Q C00X H00X 108.0
C00Q C00X C00Z 110.8(2)
C00Q C00X C010 111.3(3)
C00Z C00X H00X 108.0
C010 C00X H00X 108.0
C010 C00X C00Z 110.8(2)
C00X C00Z H00Y 109.5
C00X C00Z H 109.5
C00X C00Z HA 109.5
H00Y C00Z H 109.5
H00Y C00Z HA 109.5
H C00Z HA 109.5
C00X C010 H01A 109.5
C00X C010 H01B 109.5
C00X C010 H01C 109.5
H01A C010 H01B 109.5
H01A C010 H01C 109.5
H01B C010 H01C 109.5
C00K C011 H01D 109.5
C00K C011 H01E 109.5
C00K C011 H01F 109.5
H01D C011 H01E 109.5
H01D C011 H01F 109.5
H01E C011 H01F 109.5
C00V C00R C00Y 121.3(3)
C00V C00R C1AA 117.2(3)
C1AA C00R C00Y 121.5(3)
C00R C00Y H00Z 106.7
C00R C00Y C0 114.3(3)
C0 C00Y H00Z 106.7
C00{ C00Y C00R 112.5(2)
C00{ C00Y H00Z 106.7
C00{ C00Y C0 109.5(2)
C00Y C0 H0A 109.5
C00Y C0 H0B 109.5
C00Y C0 H0C 109.5
H0A C0 H0B 109.5
H0A C0 H0C 109.5
H0B C0 H0C 109.5
C00Y C00{ H00 109.5
C00Y C00{ HB 109.5
C00Y C00{ HC 109.5
H00 C00{ HB 109.5
H00 C00{ HC 109.5
HB C00{ HC 109.5
C009 N1 C00S 114.20(14)
C009 N1 C1AA 119.45(19)
C00S N1 C1AA 125.92(19)
C00R C00V H0AA 119.1
C0AA C00V C00R 121.9(3)
C0AA C00V H0AA 119.1
C00V C0AA H0AB 121.0
C00V C0AA C2AA 118.1(6)
C2AA C0AA H0AB 121.0
C007 C1AA C00R 120.2(2)
C007 C1AA N1 120.4(3)
C00R C1AA N1 119.2(3)
C007 C2AA C0AA 119.7(9)
C007 C2AA H2AA 120.1
C0AA C2AA H2AA 120.1
H1A C1 H1B 109.5
H1A C1 H1C 109.5
H1B C1 H1C 109.5
C00L C1 H1A 109.5
C00L C1 H1B 109.5
C00L C1 H1C 109.5
C007 C00L C00F 113.3(3)
C007 C00L C1 107.7(2)
C007 C00L H1AA 108.7
C00F C00L H1AA 108.7
C1 C00L C00F 109.6(3)
C1 C00L H1AA 108.7
C00K C3AA H3AA 109.5
C00K C3AA H3AB 109.5
C00K C3AA H3AC 109.5
H3AA C3AA H3AB 109.5
H3AA C3AA H3AC 109.5
H3AB C3AA H3AC 109.5

loop_
_geom_bond_atom_site_label_1
_geom_bond_atom_site_label_2
_geom_bond_distance
N001 C002 1.4326(13)
N001 C004 1.3163(17)
N001 C00S 1.3357(18)
C002 C003 1.3983(15)
C002 C005 1.4045(15)
C003 C006 1.4003(15)
C003 C00A 1.5123(16)
C004 H004 0.9500
C004 C009 1.4281(16)
C005 C008 1.3942(17)
C005 C00C 1.5178(19)
C006 H006 0.9500
C006 C00B 1.379(2)
C007 C00E 1.517(4)
C007 C00H 1.406(8)
C007 C00K 1.623(3)
C007 C1AA 1.309(4)
C007 C2AA 1.350(12)
C007 C00L 1.444(3)
C008 H008 0.9500
C008 C00B 1.384(2)
C009 H009 1.0000
C009 H00A 0.9500
C009 N00L 1.587(2)
C009 N1 1.340(2)
C009 O1 1.4640(19)
C00A H00B 1.0000
C00A C00G 1.5331(19)
C00A C00I 1.529(2)
C00B H00C 0.9500
C00C H00D 1.0000
C00C C00N 1.524(2)
C00C C00O 1.518(2)
C00E N00L 1.443(3)
C00E C00Q 1.404(4)
C00F H00E 0.9800
C00F H00F 0.9800
C00F H00G 0.9800
C00F C00L 1.553(6)
C00G H00H 0.9800
C00G H00I 0.9800
C00G H00J 0.9800
C00H H00K 0.9500
C00H C00P 1.361(13)
C00I H00L 0.9800
C00I H00M 0.9800
C00I H00N 0.9800
C00K H00O 1.0000
C00K C011 1.520(4)
C00K C3AA 1.498(9)
N00L C00T 1.333(2)
C00N H00P 0.9800
C00N H00Q 0.9800
C00N H00R 0.9800
C00O H00S 0.9800
C00O H00T 0.9800
C00O H00U 0.9800
C00P H00V 0.9500
C00P C00U 1.384(6)
C00Q C00U 1.383(5)
C00Q C00X 1.516(4)
N00R C00T 1.155(3)
C00S N1 1.383(3)
C00S N2 1.310(3)
C00U H00W 0.9500
C00X H00X 1.0000
C00X C00Z 1.532(3)
C00X C010 1.523(4)
C00Z H00Y 0.9800
C00Z H 0.9800
C00Z HA 0.9800
C010 H01A 0.9800
C010 H01B 0.9800
C010 H01C 0.9800
C011 H01D 0.9800
C011 H01E 0.9800
C011 H01F 0.9800
C00R C00Y 1.526(4)
C00R C00V 1.388(5)
C00R C1AA 1.402(4)
C00Y H00Z 1.0000
C00Y C0 1.530(4)
C00Y C00{ 1.523(4)
C0 H0A 0.9800
C0 H0B 0.9800
C0 H0C 0.9800
C00{ H00 0.9800
C00{ HB 0.9800
C00{ HC 0.9800
N1 C1AA 1.432(3)
C00V H0AA 0.9500
C00V C0AA 1.361(6)
C0AA H0AB 0.9500
C0AA C2AA 1.387(15)
C2AA H2AA 0.9500
C1 H1A 0.9800
C1 H1B 0.9800
C1 H1C 0.9800
C1 C00L 1.529(4)
C00L H1AA 1.0000
C3AA H3AA 0.9800
C3AA H3AB 0.9800
C3AA H3AC 0.9800
